data_4066952
loop_
_publ_author_name
'Fortman, George C.'
'Slawin, Alexandra M. Z.'
'Nolan, Steven P.'

_publ_section_title
;
 A Versatile Cuprous Synthon: [Cu(IPr)(OH)] (IPr = 1,3
 bis(diisopropylphenyl)imidazol-2-ylidene)
;
_journal_issue 17
_journal_name_full Organometallics
_journal_page_first 3966
_journal_paper_doi 10.1021/om100733n
_journal_volume 29
_journal_year 2010
_chemical_absolute_configuration ad
_chemical_formula_moiety 'C35 H41 Cu Mo N2 O3, C7 H8'
_chemical_formula_sum 'C42 H49 Cu Mo N2 O3'
_chemical_formula_weight 789.31
_chemical_name_systematic
; 
 ? 
;
_space_group_IT_number 4
_symmetry_cell_setting monoclinic
_symmetry_space_group_name_Hall 'P 2yb'
_symmetry_space_group_name_H-M 'P 1 21 1'
_atom_sites_solution_hydrogens geom
_atom_sites_solution_primary direct
_atom_sites_solution_secondary difmap
_audit_creation_method SHELXL-97
_cell_angle_alpha 90.00
_cell_angle_beta 113.246(7)
_cell_angle_gamma 90.00
_cell_formula_units_Z 2
_cell_length_a 10.187(3)
_cell_length_b 16.974(4)
_cell_length_c 12.436(4)
_cell_measurement_reflns_used 8046
_cell_measurement_temperature 93(2)
_cell_measurement_theta_max 28.7
_cell_measurement_theta_min 3.0
_cell_volume 1975.8(10)
_computing_cell_refinement 'CrystalClear (Rigaku Corp., 2004)'
_computing_data_collection 'CrystalClear (Rigaku Corp., 2004)'
_computing_data_reduction 'CrystalClear (Rigaku Corp., 2004)'
_computing_molecular_graphics 'Bruker SHELXTL'
_computing_publication_material 'Bruker SHELXTL'
_computing_structure_refinement 'SHELXL-97 (Sheldrick, 1997)'
_computing_structure_solution 'SHELXS-97 (Sheldrick, 1990)'
_diffrn_ambient_temperature 93(2)
_diffrn_measured_fraction_theta_full 0.993
_diffrn_measured_fraction_theta_max 0.989
_diffrn_measurement_device_type CCD
_diffrn_measurement_method '\w and \f scans'
_diffrn_radiation_monochromator confocal
_diffrn_radiation_source 'rotating anode'
_diffrn_radiation_type MoK\a
_diffrn_radiation_wavelength 0.71073
_diffrn_reflns_av_R_equivalents 0.0719
_diffrn_reflns_av_sigmaI/netI 0.0854
_diffrn_reflns_limit_h_max 12
_diffrn_reflns_limit_h_min -8
_diffrn_reflns_limit_k_max 20
_diffrn_reflns_limit_k_min -19
_diffrn_reflns_limit_l_max 14
_diffrn_reflns_limit_l_min -14
_diffrn_reflns_number 11705
_diffrn_reflns_theta_full 25.00
_diffrn_reflns_theta_max 25.35
_diffrn_reflns_theta_min 2.99
_exptl_absorpt_coefficient_mu 0.894
_exptl_absorpt_correction_T_max 1.000
_exptl_absorpt_correction_T_min 0.865
_exptl_absorpt_correction_type multi-scan
_exptl_crystal_colour Colorless
_exptl_crystal_density_diffrn 1.327
_exptl_crystal_density_method 'not measured'
_exptl_crystal_description Platelet
_exptl_crystal_F_000 820
_exptl_crystal_size_max 0.24
_exptl_crystal_size_mid 0.12
_exptl_crystal_size_min 0.03
_refine_diff_density_max 0.875
_refine_diff_density_min -0.750
_refine_diff_density_rms 0.107
_refine_ls_abs_structure_details 'Flack H D (1983), Acta Cryst. A39, 876-881'
_refine_ls_abs_structure_Flack 0.034(17)
_refine_ls_extinction_method none
_refine_ls_goodness_of_fit_ref 1.098
_refine_ls_hydrogen_treatment constr
_refine_ls_matrix_type full
_refine_ls_number_parameters 469
_refine_ls_number_reflns 6601
_refine_ls_number_restraints 1
_refine_ls_restrained_S_all 1.097
_refine_ls_R_factor_all 0.0501
_refine_ls_R_factor_gt 0.0455
_refine_ls_shift/su_max 0.001
_refine_ls_shift/su_mean 0.000
_refine_ls_structure_factor_coef Fsqd
_refine_ls_weighting_details 'calc w=1/[\s^2^(Fo^2^)+(0.0629P)^2^+1.7609P] where P=(Fo^2^+2Fc^2^)/3'
_refine_ls_weighting_scheme calc
_refine_ls_wR_factor_gt 0.1087
_refine_ls_wR_factor_ref 0.1239
_reflns_number_gt 6308
_reflns_number_total 6601
_reflns_threshold_expression >2sigma(I)
_cod_data_source_file om100733n_si_002.cif
_cod_data_source_block 16
_cod_depositor_comments
;
The following automatic conversions were performed:

'_symmetry_cell_setting' value 'Monoclinic' changed to 'monoclinic'
according to /home/saulius/struct/CIF-dictionaries/cif_core.dic
dictionary named 'cif_core.dic' version 2.4.1 from 2010-06-29.

Automatic conversion script
Id: cif_fix_values 1715 2011-07-08 13:25:40Z adriana 
;
_cod_original_sg_symbol_H-M P2(1)
_cod_database_code 4066952

loop_
_symmetry_equiv_pos_as_xyz
'x, y, z'
'-x, y+1/2, -z'

loop_
_atom_site_label
_atom_site_type_symbol
_atom_site_fract_x
_atom_site_fract_y
_atom_site_fract_z
_atom_site_U_iso_or_equiv
_atom_site_adp_type
_atom_site_occupancy
_atom_site_symmetry_multiplicity
_atom_site_calc_flag
_atom_site_refinement_flags
_atom_site_disorder_assembly
_atom_site_disorder_group
Mo1 Mo 0.16907(4) 0.18496(2) 0.82129(4) 0.02208(14) Uani 1 1 d . . .
Cu1 Cu 0.06812(6) 0.30908(3) 0.87754(5) 0.02106(17) Uani 1 1 d . . .
O30 O 0.0592(5) 0.1821(3) 1.0237(4) 0.0426(10) Uani 1 1 d . . .
O31 O 0.3506(5) 0.3389(3) 0.8634(4) 0.0450(12) Uani 1 1 d . . .
O32 O 0.4483(5) 0.1130(3) 1.0069(5) 0.0509(13) Uani 1 1 d . . .
N2 N -0.0484(4) 0.4371(3) 0.9787(4) 0.0222(10) Uani 1 1 d . . .
N5 N -0.1308(4) 0.4411(3) 0.7931(3) 0.0186(9) Uani 1 1 d . . .
C1 C -0.0407(5) 0.3992(3) 0.8860(4) 0.0179(10) Uani 1 1 d . . .
C3 C -0.1404(6) 0.5021(3) 0.9454(5) 0.0247(11) Uani 1 1 d . . .
H3A H -0.1629 0.5373 0.9951 0.030 Uiso 1 1 calc R . .
C4 C -0.1908(6) 0.5040(3) 0.8264(4) 0.0212(11) Uani 1 1 d . . .
H4A H -0.2550 0.5415 0.7761 0.025 Uiso 1 1 calc R . .
C6 C 0.0234(5) 0.4130(3) 1.1001(4) 0.0200(11) Uani 1 1 d . . .
C7 C 0.1622(6) 0.4416(4) 1.1644(5) 0.0302(13) Uani 1 1 d . . .
C8 C 0.2208(6) 0.4224(4) 1.2817(5) 0.0324(13) Uani 1 1 d . . .
H8A H 0.3129 0.4419 1.3293 0.039 Uiso 1 1 calc R . .
C9 C 0.1506(6) 0.3765(4) 1.3311(5) 0.0350(15) Uani 1 1 d . . .
H9A H 0.1950 0.3643 1.4122 0.042 Uiso 1 1 calc R . .
C10 C 0.0140(6) 0.3465(4) 1.2652(5) 0.0309(13) Uani 1 1 d . . .
H10A H -0.0334 0.3147 1.3016 0.037 Uiso 1 1 calc R . .
C11 C -0.0522(6) 0.3636(3) 1.1457(5) 0.0256(12) Uani 1 1 d . . .
C12 C 0.2415(6) 0.4912(4) 1.1088(6) 0.0374(15) Uani 1 1 d . . .
H12A H 0.1805 0.4945 1.0232 0.045 Uiso 1 1 calc R . .
C13 C 0.2684(8) 0.5740(4) 1.1553(7) 0.0478(18) Uani 1 1 d . . .
H13A H 0.1776 0.5985 1.1464 0.072 Uiso 1 1 calc R . .
H13B H 0.3125 0.6044 1.1114 0.072 Uiso 1 1 calc R . .
H13C H 0.3326 0.5730 1.2382 0.072 Uiso 1 1 calc R . .
C14 C 0.3825(11) 0.4526(5) 1.1215(11) 0.083(3) Uani 1 1 d . . .
H14A H 0.3643 0.3988 1.0907 0.125 Uiso 1 1 calc R . .
H14B H 0.4471 0.4512 1.2044 0.125 Uiso 1 1 calc R . .
H14C H 0.4265 0.4832 1.0777 0.125 Uiso 1 1 calc R . .
C15 C -0.2000(6) 0.3340(3) 1.0724(5) 0.0289(13) Uani 1 1 d . . .
H15A H -0.2122 0.3357 0.9886 0.035 Uiso 1 1 calc R . .
C16 C -0.3128(6) 0.3872(4) 1.0853(5) 0.0356(15) Uani 1 1 d . . .
H16A H -0.2966 0.4416 1.0672 0.053 Uiso 1 1 calc R . .
H16B H -0.3067 0.3844 1.1659 0.053 Uiso 1 1 calc R . .
H16C H -0.4077 0.3700 1.0313 0.053 Uiso 1 1 calc R . .
C17 C -0.2240(8) 0.2491(4) 1.1009(7) 0.0442(17) Uani 1 1 d . . .
H17A H -0.1513 0.2150 1.0920 0.066 Uiso 1 1 calc R . .
H17B H -0.3191 0.2317 1.0474 0.066 Uiso 1 1 calc R . .
H17C H -0.2171 0.2462 1.1817 0.066 Uiso 1 1 calc R . .
C18 C -0.1649(5) 0.4185(3) 0.6720(4) 0.0193(11) Uani 1 1 d . . .
C19 C -0.2894(6) 0.3731(3) 0.6174(4) 0.0221(11) Uani 1 1 d . . .
C20 C -0.3238(7) 0.3529(4) 0.5027(5) 0.0362(14) Uani 1 1 d . . .
H20A H -0.4072 0.3226 0.4622 0.043 Uiso 1 1 calc R . .
C21 C -0.2378(7) 0.3764(4) 0.4447(5) 0.0396(15) Uani 1 1 d . . .
H21A H -0.2637 0.3625 0.3649 0.048 Uiso 1 1 calc R . .
C22 C -0.1158(7) 0.4195(4) 0.5023(5) 0.0356(14) Uani 1 1 d . . .
H22A H -0.0585 0.4347 0.4612 0.043 Uiso 1 1 calc R . .
C23 C -0.0737(6) 0.4414(4) 0.6188(4) 0.0251(12) Uani 1 1 d . . .
C24 C -0.3813(6) 0.3450(3) 0.6821(5) 0.0257(12) Uani 1 1 d . . .
H24A H -0.3602 0.3796 0.7520 0.031 Uiso 1 1 calc R . .
C25 C -0.5404(6) 0.3509(4) 0.6068(6) 0.0379(15) Uani 1 1 d . . .
H25A H -0.5644 0.4054 0.5803 0.057 Uiso 1 1 calc R . .
H25B H -0.5948 0.3349 0.6528 0.057 Uiso 1 1 calc R . .
H25C H -0.5643 0.3162 0.5387 0.057 Uiso 1 1 calc R . .
C26 C -0.3405(7) 0.2610(4) 0.7252(6) 0.0381(15) Uani 1 1 d . . .
H26A H -0.2381 0.2586 0.7744 0.057 Uiso 1 1 calc R . .
H26B H -0.3622 0.2257 0.6580 0.057 Uiso 1 1 calc R . .
H26C H -0.3951 0.2445 0.7710 0.057 Uiso 1 1 calc R . .
C27 C 0.0636(6) 0.4870(4) 0.6836(6) 0.0329(14) Uani 1 1 d . . .
H27A H 0.1015 0.4696 0.7672 0.040 Uiso 1 1 calc R . .
C28 C 0.0350(7) 0.5754(4) 0.6816(7) 0.0509(19) Uani 1 1 d . . .
H28A H -0.0385 0.5853 0.7123 0.076 Uiso 1 1 calc R . .
H28B H 0.0020 0.5948 0.6011 0.076 Uiso 1 1 calc R . .
H28C H 0.1232 0.6027 0.7303 0.076 Uiso 1 1 calc R . .
C29 C 0.1788(8) 0.4706(5) 0.6374(7) 0.0504(19) Uani 1 1 d . . .
H29A H 0.1965 0.4137 0.6392 0.076 Uiso 1 1 calc R . .
H29B H 0.2671 0.4977 0.6866 0.076 Uiso 1 1 calc R . .
H29C H 0.1471 0.4897 0.5568 0.076 Uiso 1 1 calc R . .
C30 C 0.0989(6) 0.1881(4) 0.9448(5) 0.0321(12) Uani 1 1 d . . .
C31 C 0.2779(6) 0.2844(4) 0.8515(5) 0.0317(13) Uani 1 1 d . . .
C32 C 0.3435(7) 0.1409(4) 0.9393(6) 0.0338(14) Uani 1 1 d . . .
C33 C -0.0396(7) 0.1372(5) 0.6700(6) 0.0484(19) Uani 1 1 d . . .
H33A H -0.1272 0.1367 0.6803 0.058 Uiso 1 1 calc R . .
C34 C 0.0594(7) 0.0766(4) 0.7002(5) 0.0383(16) Uani 1 1 d . . .
H34A H 0.0518 0.0274 0.7336 0.046 Uiso 1 1 calc R . .
C35 C 0.1735(7) 0.1018(4) 0.6720(6) 0.0408(16) Uani 1 1 d . . .
H35A H 0.2567 0.0720 0.6828 0.049 Uiso 1 1 calc R . .
C36 C 0.1443(8) 0.1778(5) 0.6255(5) 0.0448(17) Uani 1 1 d . . .
H36A H 0.2046 0.2091 0.6009 0.054 Uiso 1 1 calc R . .
C37 C 0.0098(8) 0.1992(4) 0.6217(5) 0.0493(19) Uani 1 1 d . . .
H37A H -0.0391 0.2472 0.5919 0.059 Uiso 1 1 calc R . .
C51A C 0.5640(11) 0.5820(5) 1.4937(9) 0.095(4) Uani 0.50 1 d P A 1
H51A H 0.6533 0.5881 1.4822 0.142 Uiso 0.50 1 calc PR A 1
H51B H 0.4828 0.5937 1.4204 0.142 Uiso 0.50 1 calc PR A 1
H51C H 0.5563 0.5277 1.5175 0.142 Uiso 0.50 1 calc PR A 1
C52A C 0.5636(12) 0.6312(8) 1.5763(11) 0.034(3) Uani 0.50 1 d P A 1
C53A C 0.4368(9) 0.6315(8) 1.6083(11) 0.077(3) Uani 0.50 1 d P A 1
H53A H 0.3575 0.6013 1.5586 0.092 Uiso 0.50 1 calc PR A 1
C54A C 0.421(2) 0.6644(9) 1.6879(19) 0.065(5) Uani 0.50 1 d P A 1
H54A H 0.3402 0.6534 1.7061 0.078 Uiso 0.50 1 calc PR A 1
C55A C 0.5433(16) 0.7300(9) 1.7652(9) 0.115(5) Uani 0.50 1 d P A 1
H55A H 0.5354 0.7657 1.8212 0.138 Uiso 0.50 1 calc PR A 1
C56A C 0.6493(16) 0.7238(8) 1.7363(12) 0.043(3) Uani 0.50 1 d P A 1
H56A H 0.7306 0.7536 1.7836 0.052 Uiso 0.50 1 calc PR A 1
C57A C 0.6680(6) 0.6809(5) 1.6467(5) 0.0418(15) Uani 0.50 1 d P A 1
H57A H 0.7542 0.6864 1.6349 0.050 Uiso 0.50 1 calc PR A 1
C55B C 0.5433(16) 0.7300(9) 1.7652(9) 0.115(5) Uani 0.50 1 d P B 2
H55B H 0.6304 0.7613 1.8021 0.173 Uiso 0.50 1 calc PR B 2
H55C H 0.5306 0.6959 1.8240 0.173 Uiso 0.50 1 calc PR B 2
H55D H 0.4608 0.7652 1.7318 0.173 Uiso 0.50 1 calc PR B 2
C59B C 0.5539(15) 0.6870(10) 1.6830(12) 0.050(3) Uani 0.50 1 d P B 2
C57B C 0.6680(6) 0.6809(5) 1.6467(5) 0.0418(15) Uani 0.50 1 d P B 2
H57B H 0.7488 0.7145 1.6784 0.050 Uiso 0.50 1 calc PR B 2
C60B C 0.6594(16) 0.6241(9) 1.5631(12) 0.046(3) Uani 0.50 1 d P B 2
H60A H 0.7490 0.6156 1.5580 0.055 Uiso 0.50 1 calc PR B 2
C51B C 0.5640(11) 0.5820(5) 1.4937(9) 0.095(4) Uani 0.50 1 d P B 2
H51D H 0.5673 0.5532 1.4293 0.113 Uiso 0.50 1 calc PR B 2
C58B C 0.426(2) 0.5864(12) 1.5383(18) 0.064(5) Uani 0.50 1 d P B 2
H58A H 0.3446 0.5531 1.5063 0.077 Uiso 0.50 1 calc PR B 2
C53B C 0.4368(9) 0.6315(8) 1.6083(11) 0.077(3) Uani 0.50 1 d P B 2
H53B H 0.3530 0.6355 1.6239 0.092 Uiso 0.50 1 calc PR B 2

loop_
_atom_site_aniso_label
_atom_site_aniso_U_11
_atom_site_aniso_U_22
_atom_site_aniso_U_33
_atom_site_aniso_U_23
_atom_site_aniso_U_13
_atom_site_aniso_U_12
Mo1 0.0272(2) 0.0176(2) 0.0254(2) -0.00303(19) 0.01457(18) 0.00125(18)
Cu1 0.0256(3) 0.0176(3) 0.0205(3) -0.0014(3) 0.0097(2) 0.0037(2)
O30 0.066(3) 0.029(2) 0.053(3) 0.013(2) 0.045(2) 0.013(2)
O31 0.050(3) 0.039(3) 0.057(3) -0.008(2) 0.033(2) -0.019(2)
O32 0.039(3) 0.046(3) 0.056(3) 0.003(2) 0.007(2) 0.018(2)
N2 0.026(2) 0.016(2) 0.021(2) 0.0004(19) 0.0058(19) 0.0011(19)
N5 0.024(2) 0.020(2) 0.013(2) -0.0035(18) 0.0088(17) 0.0010(18)
C1 0.019(2) 0.018(3) 0.018(2) -0.003(2) 0.008(2) -0.0071(19)
C3 0.033(3) 0.015(3) 0.027(3) -0.002(2) 0.013(2) 0.001(2)
C4 0.036(3) 0.018(3) 0.016(2) 0.000(2) 0.016(2) 0.005(2)
C6 0.024(3) 0.016(3) 0.019(2) -0.001(2) 0.008(2) 0.003(2)
C7 0.034(3) 0.028(3) 0.025(3) -0.014(3) 0.007(2) 0.001(2)
C8 0.027(3) 0.050(4) 0.023(3) -0.007(3) 0.013(2) 0.001(3)
C9 0.036(3) 0.050(4) 0.013(3) 0.004(3) 0.004(2) 0.013(3)
C10 0.034(3) 0.034(3) 0.025(3) 0.004(3) 0.012(2) 0.007(2)
C11 0.029(3) 0.023(3) 0.023(3) -0.004(2) 0.010(2) 0.005(2)
C12 0.034(3) 0.041(4) 0.036(3) -0.009(3) 0.012(3) -0.013(3)
C13 0.057(4) 0.038(4) 0.058(4) 0.004(3) 0.034(4) 0.007(3)
C14 0.093(7) 0.041(5) 0.160(11) -0.001(6) 0.098(8) 0.005(4)
C15 0.031(3) 0.035(3) 0.027(3) -0.005(2) 0.019(2) -0.010(2)
C16 0.028(3) 0.052(4) 0.026(3) 0.005(3) 0.010(3) 0.002(3)
C17 0.054(4) 0.038(4) 0.054(4) -0.005(3) 0.036(4) -0.013(3)
C18 0.027(3) 0.018(3) 0.012(2) 0.007(2) 0.007(2) 0.0092(19)
C19 0.027(3) 0.022(3) 0.015(2) 0.000(2) 0.006(2) 0.003(2)
C20 0.036(3) 0.032(3) 0.034(3) -0.001(3) 0.006(3) -0.003(3)
C21 0.043(4) 0.043(4) 0.028(3) -0.002(3) 0.008(3) 0.012(3)
C22 0.049(4) 0.031(3) 0.032(3) 0.005(3) 0.022(3) 0.007(3)
C23 0.029(3) 0.030(3) 0.023(3) 0.004(2) 0.017(2) 0.010(2)
C24 0.036(3) 0.022(3) 0.016(2) 0.003(2) 0.007(2) 0.002(2)
C25 0.033(3) 0.042(4) 0.042(4) 0.003(3) 0.017(3) 0.003(3)
C26 0.030(3) 0.031(3) 0.053(4) 0.015(3) 0.016(3) 0.000(2)
C27 0.034(3) 0.036(4) 0.037(3) 0.000(3) 0.022(3) 0.005(3)
C28 0.043(4) 0.038(4) 0.066(5) -0.007(4) 0.015(4) -0.008(3)
C29 0.045(4) 0.053(4) 0.073(5) -0.005(4) 0.045(4) -0.003(3)
C30 0.036(3) 0.014(3) 0.050(3) 0.008(3) 0.021(3) 0.004(3)
C31 0.034(3) 0.031(3) 0.032(3) -0.004(3) 0.014(3) 0.004(3)
C32 0.045(4) 0.025(3) 0.038(3) -0.012(3) 0.023(3) 0.004(3)
C33 0.029(3) 0.060(5) 0.043(4) -0.024(4) 0.001(3) -0.008(3)
C34 0.061(4) 0.033(4) 0.027(3) -0.009(3) 0.024(3) -0.016(3)
C35 0.041(4) 0.040(4) 0.047(4) -0.029(3) 0.023(3) 0.000(3)
C36 0.077(5) 0.044(4) 0.023(3) -0.008(3) 0.031(3) -0.017(4)
C37 0.072(5) 0.036(4) 0.029(3) -0.008(3) 0.008(3) 0.013(3)
C51A 0.105(8) 0.046(5) 0.075(6) -0.006(5) -0.027(6) 0.021(5)
C52A 0.023(6) 0.043(8) 0.036(7) 0.019(6) 0.010(5) -0.007(5)
C53A 0.040(5) 0.092(9) 0.095(8) 0.048(7) 0.023(5) 0.000(5)
C54A 0.084(12) 0.039(10) 0.105(14) -0.012(9) 0.073(12) -0.028(8)
C55A 0.160(12) 0.153(12) 0.049(6) 0.042(7) 0.059(7) 0.080(10)
C56A 0.046(8) 0.038(8) 0.038(7) 0.010(6) 0.009(7) -0.006(6)
C57A 0.041(3) 0.037(3) 0.042(3) 0.011(4) 0.011(3) 0.000(3)
C55B 0.160(12) 0.153(12) 0.049(6) 0.042(7) 0.059(7) 0.080(10)
C59B 0.053(8) 0.041(8) 0.051(8) 0.020(8) 0.015(7) 0.011(8)
C57B 0.041(3) 0.037(3) 0.042(3) 0.011(4) 0.011(3) 0.000(3)
C60B 0.043(8) 0.055(9) 0.048(8) 0.014(8) 0.028(7) 0.013(7)
C51B 0.105(8) 0.046(5) 0.075(6) -0.006(5) -0.027(6) 0.021(5)
C58B 0.076(12) 0.062(12) 0.078(13) 0.018(10) 0.056(11) -0.006(9)
C53B 0.040(5) 0.092(9) 0.095(8) 0.048(7) 0.023(5) 0.000(5)

loop_
_atom_type_symbol
_atom_type_description
_atom_type_scat_dispersion_real
_atom_type_scat_dispersion_imag
_atom_type_scat_source
C C 0.0033 0.0016 'International Tables Vol C Tables 4.2.6.8 and 6.1.1.4'
H H 0.0000 0.0000 'International Tables Vol C Tables 4.2.6.8 and 6.1.1.4'
N N 0.0061 0.0033 'International Tables Vol C Tables 4.2.6.8 and 6.1.1.4'
O O 0.0106 0.0060 'International Tables Vol C Tables 4.2.6.8 and 6.1.1.4'
Cu Cu 0.3201 1.2651 'International Tables Vol C Tables 4.2.6.8 and 6.1.1.4'
Mo Mo -1.6832 0.6857 'International Tables Vol C Tables 4.2.6.8 and 6.1.1.4'

loop_
_geom_angle_atom_site_label_1
_geom_angle_atom_site_label_2
_geom_angle_atom_site_label_3
_geom_angle
C30 Mo1 C32 85.7(2)
C30 Mo1 C31 100.5(3)
C32 Mo1 C31 84.7(3)
C30 Mo1 C35 140.7(3)
C32 Mo1 C35 93.9(2)
C31 Mo1 C35 118.7(2)
C30 Mo1 C36 154.4(2)
C32 Mo1 C36 116.9(3)
C31 Mo1 C36 93.7(3)
C35 Mo1 C36 34.6(3)
C30 Mo1 C33 98.3(3)
C32 Mo1 C33 137.3(3)
C31 Mo1 C33 135.1(3)
C35 Mo1 C33 56.9(2)
C36 Mo1 C33 57.4(3)
C30 Mo1 C34 107.3(2)
C32 Mo1 C34 104.0(2)
C31 Mo1 C34 151.3(2)
C35 Mo1 C34 34.8(2)
C36 Mo1 C34 57.8(2)
C33 Mo1 C34 34.1(2)
C30 Mo1 C37 120.8(3)
C32 Mo1 C37 150.0(2)
C31 Mo1 C37 102.2(3)
C35 Mo1 C37 56.9(2)
C36 Mo1 C37 34.4(3)
C33 Mo1 C37 34.4(3)
C34 Mo1 C37 57.2(2)
C30 Mo1 Cu1 56.37(19)
C32 Mo1 Cu1 117.04(17)
C31 Mo1 Cu1 60.01(17)
C35 Mo1 Cu1 147.81(18)
C36 Mo1 Cu1 115.8(2)
C33 Mo1 Cu1 99.68(18)
C34 Mo1 Cu1 132.50(17)
C37 Mo1 Cu1 91.09(17)
C1 Cu1 C30 136.5(2)
C1 Cu1 C31 137.4(2)
C30 Cu1 C31 83.3(2)
C1 Cu1 Mo1 167.28(15)
C30 Cu1 Mo1 47.24(16)
C31 Cu1 Mo1 47.33(15)
C1 N2 C3 112.4(4)
C1 N2 C6 125.4(4)
C3 N2 C6 122.2(4)
C1 N5 C4 112.5(4)
C1 N5 C18 123.1(4)
C4 N5 C18 124.3(4)
N2 C1 N5 103.2(4)
N2 C1 Cu1 131.1(4)
N5 C1 Cu1 125.7(4)
C4 C3 N2 105.1(5)
C4 C3 H3A 127.4
N2 C3 H3A 127.4
C3 C4 N5 106.7(4)
C3 C4 H4A 126.6
N5 C4 H4A 126.6
C11 C6 C7 124.5(5)
C11 C6 N2 117.2(4)
C7 C6 N2 118.3(5)
C8 C7 C6 115.9(6)
C8 C7 C12 122.0(5)
C6 C7 C12 122.1(5)
C9 C8 C7 122.0(5)
C9 C8 H8A 119.0
C7 C8 H8A 119.0
C8 C9 C10 121.4(5)
C8 C9 H9A 119.3
C10 C9 H9A 119.3
C11 C10 C9 119.9(6)
C11 C10 H10A 120.1
C9 C10 H10A 120.1
C10 C11 C6 116.2(5)
C10 C11 C15 121.5(5)
C6 C11 C15 122.2(5)
C13 C12 C7 113.2(5)
C13 C12 C14 109.8(6)
C7 C12 C14 111.4(6)
C13 C12 H12A 107.4
C7 C12 H12A 107.4
C14 C12 H12A 107.4
C12 C13 H13A 109.5
C12 C13 H13B 109.5
H13A C13 H13B 109.5
C12 C13 H13C 109.5
H13A C13 H13C 109.5
H13B C13 H13C 109.5
C12 C14 H14A 109.5
C12 C14 H14B 109.5
H14A C14 H14B 109.5
C12 C14 H14C 109.5
H14A C14 H14C 109.5
H14B C14 H14C 109.5
C11 C15 C16 110.8(5)
C11 C15 C17 112.9(5)
C16 C15 C17 109.8(5)
C11 C15 H15A 107.7
C16 C15 H15A 107.7
C17 C15 H15A 107.7
C15 C16 H16A 109.5
C15 C16 H16B 109.5
H16A C16 H16B 109.5
C15 C16 H16C 109.5
H16A C16 H16C 109.5
H16B C16 H16C 109.5
C15 C17 H17A 109.5
C15 C17 H17B 109.5
H17A C17 H17B 109.5
C15 C17 H17C 109.5
H17A C17 H17C 109.5
H17B C17 H17C 109.5
C23 C18 C19 124.5(5)
C23 C18 N5 119.1(5)
C19 C18 N5 116.4(4)
C20 C19 C18 116.7(5)
C20 C19 C24 120.7(5)
C18 C19 C24 122.5(4)
C19 C20 C21 120.8(6)
C19 C20 H20A 119.6
C21 C20 H20A 119.6
C22 C21 C20 120.4(6)
C22 C21 H21A 119.8
C20 C21 H21A 119.8
C21 C22 C23 122.0(6)
C21 C22 H22A 119.0
C23 C22 H22A 119.0
C22 C23 C18 115.6(5)
C22 C23 C27 122.0(5)
C18 C23 C27 122.4(5)
C25 C24 C26 110.8(5)
C25 C24 C19 112.3(4)
C26 C24 C19 109.8(5)
C25 C24 H24A 107.9
C26 C24 H24A 107.9
C19 C24 H24A 107.9
C24 C25 H25A 109.5
C24 C25 H25B 109.5
H25A C25 H25B 109.5
C24 C25 H25C 109.5
H25A C25 H25C 109.5
H25B C25 H25C 109.5
C24 C26 H26A 109.5
C24 C26 H26B 109.5
H26A C26 H26B 109.5
C24 C26 H26C 109.5
H26A C26 H26C 109.5
H26B C26 H26C 109.5
C23 C27 C29 113.0(5)
C23 C27 C28 111.2(5)
C29 C27 C28 110.1(6)
C23 C27 H27A 107.4
C29 C27 H27A 107.4
C28 C27 H27A 107.4
C27 C28 H28A 109.5
C27 C28 H28B 109.5
H28A C28 H28B 109.5
C27 C28 H28C 109.5
H28A C28 H28C 109.5
H28B C28 H28C 109.5
C27 C29 H29A 109.5
C27 C29 H29B 109.5
H29A C29 H29B 109.5
C27 C29 H29C 109.5
H29A C29 H29C 109.5
H29B C29 H29C 109.5
O30 C30 Mo1 173.3(5)
O30 C30 Cu1 110.3(4)
Mo1 C30 Cu1 76.4(2)
O31 C31 Mo1 172.6(5)
O31 C31 Cu1 114.5(4)
Mo1 C31 Cu1 72.7(2)
O32 C32 Mo1 177.7(5)
C34 C33 C37 109.1(6)
C34 C33 Mo1 73.0(4)
C37 C33 Mo1 73.7(4)
C34 C33 H33A 125.4
C37 C33 H33A 125.4
Mo1 C33 H33A 119.6
C33 C34 C35 107.0(6)
C33 C34 Mo1 72.9(4)
C35 C34 Mo1 72.1(3)
C33 C34 H34A 126.5
C35 C34 H34A 126.5
Mo1 C34 H34A 120.4
C36 C35 C34 108.8(6)
C36 C35 Mo1 72.8(3)
C34 C35 Mo1 73.1(3)
C36 C35 H35A 125.6
C34 C35 H35A 125.6
Mo1 C35 H35A 120.2
C35 C36 C37 107.5(6)
C35 C36 Mo1 72.6(3)
C37 C36 Mo1 74.0(4)
C35 C36 H36A 126.3
C37 C36 H36A 126.3
Mo1 C36 H36A 119.0
C33 C37 C36 107.6(6)
C33 C37 Mo1 71.9(4)
C36 C37 Mo1 71.5(4)
C33 C37 H37A 126.2
C36 C37 H37A 126.2
Mo1 C37 H37A 122.1
C52A C51A H51A 109.5
C52A C51A H51B 109.5
H51A C51A H51B 109.5
C52A C51A H51C 109.5
H51A C51A H51C 109.5
H51B C51A H51C 109.5
C51A C52A C57A 130.1(12)
C51A C52A C53A 118.4(12)
C57A C52A C53A 111.3(11)
C54A C53A C52A 129.4(13)
C54A C53A H53A 115.3
C52A C53A H53A 115.3
C53A C54A C55A 118.0(13)
C53A C54A H54A 121.0
C55A C54A H54A 121.0
C56A C55A C54A 108.0(12)
C56A C55A H55A 126.0
C54A C55A H55A 126.0
C55A C56A C57A 131.6(14)
C55A C56A H56A 114.2
C57A C56A H56A 114.2
C52A C57A C56A 120.8(10)
C52A C57A H57A 119.6
C56A C57A H57A 119.6
C59B C55B H55B 109.5
C59B C55B H55C 109.5
H55B C55B H55C 109.5
C59B C55B H55D 109.5
H55B C55B H55D 109.5
H55C C55B H55D 109.5
C55B C59B C57B 129.2(16)
C55B C59B C53B 122.9(14)
C57B C59B C53B 107.9(12)
C60B C57B C59B 118.3(11)
C60B C57B H57B 120.9
C59B C57B H57B 120.9
C51B C60B C57B 135.9(14)
C51B C60B H60A 112.0
C57B C60B H60A 112.0
C60B C51B C58B 105.6(13)
C60B C51B H51D 127.2
C58B C51B H51D 127.2
C53B C58B C51B 115.9(16)
C53B C58B H58A 122.1
C51B C58B H58A 122.1
C58B C53B C59B 135.0(15)
C58B C53B H53B 112.5
C59B C53B H53B 112.5

loop_
_geom_bond_atom_site_label_1
_geom_bond_atom_site_label_2
_geom_bond_distance
Mo1 C30 1.934(6)
Mo1 C32 1.953(6)
Mo1 C31 1.972(6)
Mo1 C35 2.347(6)
Mo1 C36 2.350(5)
Mo1 C33 2.358(6)
Mo1 C34 2.360(6)
Mo1 C37 2.382(6)
Mo1 Cu1 2.5600(8)
Cu1 C1 1.916(5)
Cu1 C30 2.193(6)
Cu1 C31 2.323(6)
O30 C30 1.204(7)
O31 C31 1.159(7)
O32 C32 1.166(7)
N2 C1 1.350(7)
N2 C3 1.401(7)
N2 C6 1.452(6)
N5 C1 1.359(6)
N5 C4 1.372(7)
N5 C18 1.457(6)
C3 C4 1.363(7)
C3 H3A 0.9500
C4 H4A 0.9500
C6 C11 1.401(8)
C6 C7 1.408(7)
C7 C8 1.379(8)
C7 C12 1.510(9)
C8 C9 1.358(9)
C8 H8A 0.9500
C9 C10 1.402(8)
C9 H9A 0.9500
C10 C11 1.399(8)
C10 H10A 0.9500
C11 C15 1.505(8)
C12 C13 1.503(10)
C12 C14 1.529(10)
C12 H12A 1.0000
C13 H13A 0.9800
C13 H13B 0.9800
C13 H13C 0.9800
C14 H14A 0.9800
C14 H14B 0.9800
C14 H14C 0.9800
C15 C16 1.519(8)
C15 C17 1.526(9)
C15 H15A 1.0000
C16 H16A 0.9800
C16 H16B 0.9800
C16 H16C 0.9800
C17 H17A 0.9800
C17 H17B 0.9800
C17 H17C 0.9800
C18 C23 1.392(7)
C18 C19 1.409(7)
C19 C20 1.371(8)
C19 C24 1.532(8)
C20 C21 1.395(9)
C20 H20A 0.9500
C21 C22 1.375(9)
C21 H21A 0.9500
C22 C23 1.390(8)
C22 H22A 0.9500
C23 C27 1.521(8)
C24 C25 1.522(8)
C24 C26 1.522(8)
C24 H24A 1.0000
C25 H25A 0.9800
C25 H25B 0.9800
C25 H25C 0.9800
C26 H26A 0.9800
C26 H26B 0.9800
C26 H26C 0.9800
C27 C29 1.523(8)
C27 C28 1.527(9)
C27 H27A 1.0000
C28 H28A 0.9800
C28 H28B 0.9800
C28 H28C 0.9800
C29 H29A 0.9800
C29 H29B 0.9800
C29 H29C 0.9800
C33 C34 1.385(10)
C33 C37 1.400(11)
C33 H33A 0.9500
C34 C35 1.406(9)
C34 H34A 0.9500
C35 C36 1.396(11)
C35 H35A 0.9500
C36 C37 1.401(10)
C36 H36A 0.9500
C37 H37A 0.9500
C51A C52A 1.325(17)
C51A H51A 0.9800
C51A H51B 0.9800
C51A H51C 0.9800
C52A C57A 1.369(14)
C52A C53A 1.494(16)
C53A C54A 1.20(2)
C53A H53A 0.9500
C54A C55A 1.67(2)
C54A H54A 0.9500
C55A C56A 1.271(19)
C55A H55A 0.9500
C56A C57A 1.405(18)
C56A H56A 0.9500
C57A H57A 0.9500
C55B C59B 1.294(19)
C55B H55B 0.9800
C55B H55C 0.9800
C55B H55D 0.9800
C59B C57B 1.407(16)
C59B C53B 1.52(2)
C57B C60B 1.395(17)
C57B H57B 0.9500
C60B C51B 1.240(18)
C60B H60A 0.9500
C51B C58B 1.71(2)
C51B H51D 0.9500
C58B C53B 1.13(2)
C58B H58A 0.9500
C53B H53B 0.9500

loop_
_geom_torsion_atom_site_label_1
_geom_torsion_atom_site_label_2
_geom_torsion_atom_site_label_3
_geom_torsion_atom_site_label_4
_geom_torsion
C30 Mo1 Cu1 C1 -113.0(7)
C32 Mo1 Cu1 C1 -176.9(7)
C31 Mo1 Cu1 C1 117.5(7)
C35 Mo1 Cu1 C1 20.4(8)
C36 Mo1 Cu1 C1 38.8(7)
C33 Mo1 Cu1 C1 -19.5(7)
C34 Mo1 Cu1 C1 -30.1(7)
C37 Mo1 Cu1 C1 14.0(7)
C32 Mo1 Cu1 C30 -63.9(3)
C31 Mo1 Cu1 C30 -129.5(3)
C35 Mo1 Cu1 C30 133.4(4)
C36 Mo1 Cu1 C30 151.9(3)
C33 Mo1 Cu1 C30 93.5(3)
C34 Mo1 Cu1 C30 82.9(3)
C37 Mo1 Cu1 C30 127.0(3)
C30 Mo1 Cu1 C31 129.5(3)
C32 Mo1 Cu1 C31 65.6(3)
C35 Mo1 Cu1 C31 -97.1(4)
C36 Mo1 Cu1 C31 -78.6(3)
C33 Mo1 Cu1 C31 -137.0(3)
C34 Mo1 Cu1 C31 -147.6(3)
C37 Mo1 Cu1 C31 -103.5(3)
C3 N2 C1 N5 -0.6(6)
C6 N2 C1 N5 176.7(4)
C3 N2 C1 Cu1 178.8(4)
C6 N2 C1 Cu1 -3.9(8)
C4 N5 C1 N2 1.2(6)
C18 N5 C1 N2 -175.7(4)
C4 N5 C1 Cu1 -178.2(4)
C18 N5 C1 Cu1 4.9(7)
C30 Cu1 C1 N2 53.5(6)
C31 Cu1 C1 N2 -100.0(5)
Mo1 Cu1 C1 N2 154.4(4)
C30 Cu1 C1 N5 -127.3(4)
C31 Cu1 C1 N5 79.2(5)
Mo1 Cu1 C1 N5 -26.3(10)
C1 N2 C3 C4 -0.2(6)
C6 N2 C3 C4 -177.6(5)
N2 C3 C4 N5 0.9(6)
C1 N5 C4 C3 -1.4(6)
C18 N5 C4 C3 175.4(5)
C1 N2 C6 C11 -91.8(6)
C3 N2 C6 C11 85.2(6)
C1 N2 C6 C7 89.3(6)
C3 N2 C6 C7 -93.7(6)
C11 C6 C7 C8 -4.1(8)
N2 C6 C7 C8 174.7(5)
C11 C6 C7 C12 176.6(5)
N2 C6 C7 C12 -4.6(8)
C6 C7 C8 C9 2.1(9)
C12 C7 C8 C9 -178.6(6)
C7 C8 C9 C10 -0.4(10)
C8 C9 C10 C11 0.4(9)
C9 C10 C11 C6 -2.0(8)
C9 C10 C11 C15 -178.7(5)
C7 C6 C11 C10 4.0(8)
N2 C6 C11 C10 -174.8(5)
C7 C6 C11 C15 -179.3(5)
N2 C6 C11 C15 1.9(7)
C8 C7 C12 C13 -64.9(8)
C6 C7 C12 C13 114.4(6)
C8 C7 C12 C14 59.5(9)
C6 C7 C12 C14 -121.2(7)
C10 C11 C15 C16 82.3(7)
C6 C11 C15 C16 -94.1(6)
C10 C11 C15 C17 -41.3(8)
C6 C11 C15 C17 142.2(5)
C1 N5 C18 C23 -84.5(6)
C4 N5 C18 C23 99.0(6)
C1 N5 C18 C19 94.4(6)
C4 N5 C18 C19 -82.1(6)
C23 C18 C19 C20 -2.4(8)
N5 C18 C19 C20 178.7(5)
C23 C18 C19 C24 176.0(5)
N5 C18 C19 C24 -2.9(7)
C18 C19 C20 C21 0.4(9)
C24 C19 C20 C21 -178.0(5)
C19 C20 C21 C22 0.8(10)
C20 C21 C22 C23 -0.2(10)
C21 C22 C23 C18 -1.5(9)
C21 C22 C23 C27 178.2(6)
C19 C18 C23 C22 2.9(8)
N5 C18 C23 C22 -178.3(5)
C19 C18 C23 C27 -176.8(5)
N5 C18 C23 C27 2.0(8)
C20 C19 C24 C25 -42.1(7)
C18 C19 C24 C25 139.6(5)
C20 C19 C24 C26 81.6(6)
C18 C19 C24 C26 -96.7(6)
C22 C23 C27 C29 -29.0(8)
C18 C23 C27 C29 150.7(6)
C22 C23 C27 C28 95.5(7)
C18 C23 C27 C28 -84.8(7)
C32 Mo1 C30 Cu1 126.7(2)
C31 Mo1 C30 Cu1 42.8(2)
C35 Mo1 C30 Cu1 -142.4(3)
C36 Mo1 C30 Cu1 -79.7(7)
C33 Mo1 C30 Cu1 -96.2(2)
C34 Mo1 C30 Cu1 -130.0(2)
C37 Mo1 C30 Cu1 -68.3(3)
C1 Cu1 C30 O30 -17.4(6)
C31 Cu1 C30 O30 144.9(4)
Mo1 Cu1 C30 O30 179.7(5)
C1 Cu1 C30 Mo1 162.9(2)
C31 Cu1 C30 Mo1 -34.83(19)
C30 Mo1 C31 Cu1 -40.8(2)
C32 Mo1 C31 Cu1 -125.5(2)
C35 Mo1 C31 Cu1 142.9(2)
C36 Mo1 C31 Cu1 117.8(2)
C33 Mo1 C31 Cu1 72.3(3)
C34 Mo1 C31 Cu1 124.8(4)
C37 Mo1 C31 Cu1 84.1(2)
C1 Cu1 C31 O31 14.7(7)
C30 Cu1 C31 O31 -147.3(5)
Mo1 Cu1 C31 O31 177.9(6)
C1 Cu1 C31 Mo1 -163.2(2)
C30 Cu1 C31 Mo1 34.8(2)
C30 Mo1 C33 C34 -108.8(4)
C32 Mo1 C33 C34 -16.1(6)
C31 Mo1 C33 C34 137.2(4)
C35 Mo1 C33 C34 38.1(4)
C36 Mo1 C33 C34 79.5(5)
C37 Mo1 C33 C34 116.5(6)
Cu1 Mo1 C33 C34 -165.9(4)
C30 Mo1 C33 C37 134.7(4)
C32 Mo1 C33 C37 -132.6(5)
C31 Mo1 C33 C37 20.7(6)
C35 Mo1 C33 C37 -78.4(5)
C36 Mo1 C33 C37 -37.0(4)
C34 Mo1 C33 C37 -116.5(6)
Cu1 Mo1 C33 C37 77.6(4)
C37 C33 C34 C35 0.9(7)
Mo1 C33 C34 C35 -64.5(4)
C37 C33 C34 Mo1 65.4(4)
C30 Mo1 C34 C33 78.9(5)
C32 Mo1 C34 C33 168.8(4)
C31 Mo1 C34 C33 -86.2(6)
C35 Mo1 C34 C33 -114.9(6)
C36 Mo1 C34 C33 -78.0(5)
C37 Mo1 C34 C33 -36.9(4)
Cu1 Mo1 C34 C33 19.0(5)
C30 Mo1 C34 C35 -166.2(4)
C32 Mo1 C34 C35 -76.3(4)
C31 Mo1 C34 C35 28.7(7)
C36 Mo1 C34 C35 36.9(4)
C33 Mo1 C34 C35 114.9(6)
C37 Mo1 C34 C35 77.9(4)
Cu1 Mo1 C34 C35 133.9(4)
C33 C34 C35 C36 0.4(7)
Mo1 C34 C35 C36 -64.6(4)
C33 C34 C35 Mo1 65.0(4)
C30 Mo1 C35 C36 137.5(4)
C32 Mo1 C35 C36 -134.4(4)
C31 Mo1 C35 C36 -48.3(5)
C33 Mo1 C35 C36 79.1(5)
C34 Mo1 C35 C36 116.5(6)
C37 Mo1 C35 C36 37.8(4)
Cu1 Mo1 C35 C36 30.2(6)
C30 Mo1 C35 C34 21.0(6)
C32 Mo1 C35 C34 109.1(4)
C31 Mo1 C35 C34 -164.8(4)
C36 Mo1 C35 C34 -116.5(6)
C33 Mo1 C35 C34 -37.4(4)
C37 Mo1 C35 C34 -78.7(4)
Cu1 Mo1 C35 C34 -86.3(5)
C34 C35 C36 C37 -1.6(7)
Mo1 C35 C36 C37 -66.4(4)
C34 C35 C36 Mo1 64.8(4)
C30 Mo1 C36 C35 -97.2(7)
C32 Mo1 C36 C35 53.0(5)
C31 Mo1 C36 C35 139.0(4)
C33 Mo1 C36 C35 -77.7(4)
C34 Mo1 C36 C35 -37.1(4)
C37 Mo1 C36 C35 -114.6(6)
Cu1 Mo1 C36 C35 -162.7(3)
C30 Mo1 C36 C37 17.5(9)
C32 Mo1 C36 C37 167.7(4)
C31 Mo1 C36 C37 -106.4(5)
C35 Mo1 C36 C37 114.6(6)
C33 Mo1 C36 C37 36.9(4)
C34 Mo1 C36 C37 77.6(5)
Cu1 Mo1 C36 C37 -48.1(5)
C34 C33 C37 C36 -1.9(7)
Mo1 C33 C37 C36 63.1(4)
C34 C33 C37 Mo1 -64.9(4)
C35 C36 C37 C33 2.1(7)
Mo1 C36 C37 C33 -63.3(4)
C35 C36 C37 Mo1 65.4(4)
C30 Mo1 C37 C33 -55.0(5)
C32 Mo1 C37 C33 94.0(7)
C31 Mo1 C37 C33 -165.2(4)
C35 Mo1 C37 C33 78.4(5)
C36 Mo1 C37 C33 116.4(6)
C34 Mo1 C37 C33 36.7(4)
Cu1 Mo1 C37 C33 -105.7(4)
C30 Mo1 C37 C36 -171.3(4)
C32 Mo1 C37 C36 -22.4(8)
C31 Mo1 C37 C36 78.5(5)
C35 Mo1 C37 C36 -38.0(4)
C33 Mo1 C37 C36 -116.4(6)
C34 Mo1 C37 C36 -79.7(5)
Cu1 Mo1 C37 C36 138.0(4)
C51A C52A C53A C54A 171.1(15)
C57A C52A C53A C54A -4.8(19)
C52A C53A C54A C55A 10(2)
C53A C54A C55A C56A -11(2)
C54A C55A C56A C57A 9(2)
C51A C52A C57A C56A -174.7(12)
C53A C52A C57A C56A 0.6(14)
C55A C56A C57A C52A -4(2)
C55B C59B C57B C60B 173.7(13)
C53B C59B C57B C60B -5.5(14)
C59B C57B C60B C51B 14(2)
C57B C60B C51B C58B -14(2)
C60B C51B C58B C53B 9.3(19)
C51B C58B C53B C59B -6(3)
C55B C59B C53B C58B -174.7(18)
C57B C59B C53B C58B 5(2)
